data_8107686
loop_
_publ_author_name
'Tan, Ming Yueh'
'Crouse, Karen A.'
'Tan, Sang Loon'
'Tiekink, Edward R. T.'

_publ_section_title
;
 Crystal structure of
 bis{N&#x2032;-[1,3-diphenylprop-2-en-1-ylidene]-N-phenylcarbamohydrazonothioato}zinc(II),
 C44H36N6S2Zn
;
_journal_issue 6
_journal_name_full 'Zeitschrift f\"ur Kristallographie - New Crystal Structures'
_journal_page_first 1145
_journal_page_last 1148
_journal_paper_doi 10.1515/ncrs-2023-0369
_journal_volume 238
_journal_year 2023
_chemical_formula_moiety 'C44 H36 N6 S2 Zn'
_chemical_formula_sum 'C44 H36 N6 S2 Zn'
_chemical_formula_weight 778.28
_space_group_crystal_system monoclinic
_space_group_IT_number 14
_space_group_name_Hall '-P 2ybc'
_space_group_name_H-M_alt 'P 1 21/c 1'
_atom_sites_solution_hydrogens mixed
_atom_sites_solution_primary direct
_atom_sites_solution_secondary difmap
_audit_creation_method SHELXL-2018/3
_cell_angle_alpha 90
_cell_angle_beta 99.140(3)
_cell_angle_gamma 90
_cell_formula_units_Z 4
_cell_length_a 14.5676(4)
_cell_length_b 26.1767(8)
_cell_length_c 10.0963(3)
_cell_measurement_reflns_used 8421
_cell_measurement_temperature 100(2)
_cell_measurement_theta_max 29
_cell_measurement_theta_min 2
_cell_volume 3801.2(2)
_computing_cell_refinement 'CrysAlisPro [1]'
_computing_data_collection 'CrysAlisPro [1]'
_computing_data_reduction 'CrysAlisPro [1]'
_computing_molecular_graphics 'ORTEP-3 for Windows [4]'
_computing_publication_material 'SHELXL-2018/3 [3]'
_computing_structure_refinement 'SHELXL-2018/3 [3]'
_computing_structure_solution 'SHELXS [2]'
_diffrn_ambient_temperature 100(2)
_diffrn_measured_fraction_theta_full 0.999
_diffrn_measured_fraction_theta_max 0.882
_diffrn_measurement_device Area
_diffrn_measurement_device_type 'Oxford Diffraction Gemini'
_diffrn_measurement_method \w
_diffrn_radiation_monochromator graphite
_diffrn_radiation_type 'Mo K\a'
_diffrn_radiation_wavelength 0.71073
_diffrn_reflns_av_R_equivalents 0.0381
_diffrn_reflns_av_unetI/netI 0.0442
_diffrn_reflns_Laue_measured_fraction_full 0.999
_diffrn_reflns_Laue_measured_fraction_max 0.882
_diffrn_reflns_limit_h_max 19
_diffrn_reflns_limit_h_min -19
_diffrn_reflns_limit_k_max 29
_diffrn_reflns_limit_k_min -32
_diffrn_reflns_limit_l_max 13
_diffrn_reflns_limit_l_min -13
_diffrn_reflns_number 25066
_diffrn_reflns_point_group_measured_fraction_full 0.999
_diffrn_reflns_point_group_measured_fraction_max 0.882
_diffrn_reflns_theta_full 25.241
_diffrn_reflns_theta_max 28.847
_diffrn_reflns_theta_min 2.186
_exptl_absorpt_coefficient_mu 0.797
_exptl_absorpt_correction_T_max 0.87
_exptl_absorpt_correction_T_min 0.84
_exptl_absorpt_correction_type multi-scan
_exptl_absorpt_process_details 'CrysAlis [1]'
_exptl_crystal_colour yellow
_exptl_crystal_density_diffrn 1.360
_exptl_crystal_description block
_exptl_crystal_F_000 1616
_exptl_crystal_size_max 0.240
_exptl_crystal_size_mid 0.220
_exptl_crystal_size_min 0.170
_refine_diff_density_max 1.274
_refine_diff_density_min -0.649
_refine_diff_density_rms 0.068
_refine_ls_extinction_coef .
_refine_ls_extinction_method none
_refine_ls_goodness_of_fit_ref 1.031
_refine_ls_hydrogen_treatment mixed
_refine_ls_matrix_type full
_refine_ls_number_parameters 484
_refine_ls_number_reflns 8793
_refine_ls_number_restraints 2
_refine_ls_restrained_S_all 1.031
_refine_ls_R_factor_all 0.0539
_refine_ls_R_factor_gt 0.0397
_refine_ls_shift/su_max 0.003
_refine_ls_shift/su_mean 0.000
_refine_ls_structure_factor_coef Fsqd
_refine_ls_weighting_details 'w=1/[\s^2^(Fo^2^)+(0.0412P)^2^+2.6913P] where P=(Fo^2^+2Fc^2^)/3'
_refine_ls_weighting_scheme calc
_refine_ls_wR_factor_gt 0.0915
_refine_ls_wR_factor_ref 0.1000
_reflns_Friedel_coverage 0.000
_reflns_Friedel_fraction_full .
_reflns_Friedel_fraction_max .
_reflns_number_gt 7212
_reflns_number_total 8793
_reflns_threshold_expression 'I > 2\s(I)'
_cod_data_source_file suppl_j_ncrs-2023-0369_suppl_001.cif
_cod_data_source_block shelx
_cod_original_sg_symbol_H-M 'P 21/c'
_cod_database_code 8107686
_shelx_shelxl_version_number 2018/3
_shelx_space_group_comment
;
The symmetry employed for this shelxl refinement is uniquely defined
by the following loop, which should always be used as a source of
symmetry information in preference to the above space-group names.
They are only intended as comments.
;
_shelx_estimated_absorpt_t_min 0.832
_shelx_estimated_absorpt_t_max 0.876

loop_
_space_group_symop_operation_xyz
'x, y, z'
'-x, y+1/2, -z+1/2'
'-x, -y, -z'
'x, -y-1/2, z-1/2'

loop_
_atom_site_label
_atom_site_type_symbol
_atom_site_fract_x
_atom_site_fract_y
_atom_site_fract_z
_atom_site_U_iso_or_equiv
_atom_site_adp_type
_atom_site_occupancy
_atom_site_site_symmetry_order
_atom_site_calc_flag
_atom_site_refinement_flags_posn
_atom_site_refinement_flags_adp
_atom_site_refinement_flags_occupancy
_atom_site_disorder_assembly
_atom_site_disorder_group
Zn Zn 0.12384(2) 0.55631(2) 0.67161(2) 0.01709(7) Uani 1 1 d . . . . .
S1 S 0.07835(4) 0.52445(2) 0.86024(5) 0.02072(12) Uani 1 1 d . . . . .
S2 S 0.08557(4) 0.63193(2) 0.56935(6) 0.02408(13) Uani 1 1 d . . . . .
N1 N 0.10663(11) 0.48340(6) 0.59479(16) 0.0161(3) Uani 1 1 d . . . . .
N2 N 0.07628(12) 0.44628(6) 0.67626(16) 0.0173(4) Uani 1 1 d . . . . .
N3 N 0.02672(13) 0.42932(7) 0.87789(17) 0.0196(4) Uani 1 1 d D . . . .
H3N H 0.0088(16) 0.4431(8) 0.9483(16) 0.023 Uiso 1 1 d D U . . .
N4 N 0.26020(12) 0.57424(6) 0.66131(16) 0.0163(3) Uani 1 1 d . . . . .
N5 N 0.27588(12) 0.61819(6) 0.59251(17) 0.0189(4) Uani 1 1 d . . . . .
N6 N 0.21043(13) 0.68754(7) 0.4743(2) 0.0243(4) Uani 1 1 d D . . . .
H6N H 0.1577(11) 0.7025(9) 0.442(2) 0.029 Uiso 1 1 d D U . . .
C1 C 0.05962(14) 0.46279(8) 0.79200(19) 0.0164(4) Uani 1 1 d . . . . .
C2 C 0.01225(14) 0.37621(8) 0.8693(2) 0.0183(4) Uani 1 1 d . . . . .
C3 C -0.02464(15) 0.35358(8) 0.9747(2) 0.0226(5) Uani 1 1 d . . . . .
H3 H -0.039246 0.374119 1.046065 0.027 Uiso 1 1 calc R U . . .
C4 C -0.03996(17) 0.30152(9) 0.9757(2) 0.0293(5) Uani 1 1 d . . . . .
H4 H -0.065706 0.286630 1.047338 0.035 Uiso 1 1 calc R U . . .
C5 C -0.01825(17) 0.27075(9) 0.8734(3) 0.0309(5) Uani 1 1 d . . . . .
H5 H -0.028764 0.234949 0.874355 0.037 Uiso 1 1 calc R U . . .
C6 C 0.01895(17) 0.29312(9) 0.7700(2) 0.0280(5) Uani 1 1 d . . . . .
H6 H 0.034771 0.272191 0.700080 0.034 Uiso 1 1 calc R U . . .
C7 C 0.03380(16) 0.34545(8) 0.7656(2) 0.0231(5) Uani 1 1 d . . . . .
H7 H 0.058406 0.360166 0.692668 0.028 Uiso 1 1 calc R U . . .
C8 C 0.13913(13) 0.46721(8) 0.48846(19) 0.0165(4) Uani 1 1 d . . . . .
C9 C 0.15347(14) 0.41256(8) 0.4579(2) 0.0172(4) Uani 1 1 d . . . . .
C10 C 0.20011(14) 0.37977(8) 0.5558(2) 0.0199(4) Uani 1 1 d . . . . .
H10 H 0.221547 0.392363 0.643519 0.024 Uiso 1 1 calc R U . . .
C11 C 0.21525(16) 0.32910(9) 0.5258(2) 0.0244(5) Uani 1 1 d . . . . .
H11 H 0.247595 0.307291 0.592626 0.029 Uiso 1 1 calc R U . . .
C12 C 0.18337(16) 0.31009(9) 0.3985(2) 0.0249(5) Uani 1 1 d . . . . .
H12 H 0.192489 0.275157 0.378706 0.030 Uiso 1 1 calc R U . . .
C13 C 0.13804(15) 0.34243(9) 0.3002(2) 0.0235(5) Uani 1 1 d . . . . .
H13 H 0.116824 0.329647 0.212650 0.028 Uiso 1 1 calc R U . . .
C14 C 0.12363(14) 0.39329(8) 0.3294(2) 0.0201(4) Uani 1 1 d . . . . .
H14 H 0.093184 0.415223 0.261221 0.024 Uiso 1 1 calc R U . . .
C15 C 0.16535(14) 0.50709(8) 0.40033(19) 0.0183(4) Uani 1 1 d . . . . .
H15 H 0.139644 0.540205 0.406358 0.022 Uiso 1 1 calc R U . . .
C16 C 0.22338(14) 0.49986(8) 0.3116(2) 0.0190(4) Uani 1 1 d . . . . .
H16 H 0.245596 0.466089 0.303033 0.023 Uiso 1 1 calc R U . . .
C17 C 0.25578(14) 0.53903(8) 0.22660(19) 0.0188(4) Uani 1 1 d . . . . .
C18 C 0.32258(15) 0.52544(9) 0.1477(2) 0.0228(5) Uani 1 1 d . . . . .
H18 H 0.345035 0.491325 0.149821 0.027 Uiso 1 1 calc R U . . .
C19 C 0.35648(17) 0.56125(9) 0.0661(2) 0.0273(5) Uani 1 1 d . . . . .
H19 H 0.401799 0.551567 0.012832 0.033 Uiso 1 1 calc R U . . .
C20 C 0.32414(17) 0.61116(9) 0.0625(2) 0.0282(5) Uani 1 1 d . . . . .
H20 H 0.347102 0.635638 0.006486 0.034 Uiso 1 1 calc R U . . .
C21 C 0.25851(16) 0.62523(9) 0.1405(2) 0.0272(5) Uani 1 1 d . . . . .
H21 H 0.236581 0.659443 0.138194 0.033 Uiso 1 1 calc R U . . .
C22 C 0.22448(16) 0.58955(9) 0.2221(2) 0.0241(5) Uani 1 1 d . . . . .
H22 H 0.179425 0.599594 0.275461 0.029 Uiso 1 1 calc R U . . .
C23 C 0.20083(14) 0.64432(8) 0.5474(2) 0.0197(4) Uani 1 1 d . . . . .
C24 C 0.28952(15) 0.70936(8) 0.4307(2) 0.0216(4) Uani 1 1 d . . . . .
C25 C 0.27369(17) 0.75365(8) 0.3530(2) 0.0260(5) Uani 1 1 d . . . . .
H25 H 0.212702 0.767420 0.333581 0.031 Uiso 1 1 calc R U . . .
C26 C 0.34610(18) 0.77756(9) 0.3043(2) 0.0282(5) Uani 1 1 d . . . . .
H26 H 0.334595 0.807636 0.251666 0.034 Uiso 1 1 calc R U . . .
C27 C 0.43498(17) 0.75795(9) 0.3319(2) 0.0279(5) Uani 1 1 d . . . . .
H27 H 0.484750 0.774285 0.298185 0.034 Uiso 1 1 calc R U . . .
C28 C 0.45084(17) 0.71419(9) 0.4091(2) 0.0275(5) Uani 1 1 d . . . . .
H28 H 0.512035 0.700677 0.428225 0.033 Uiso 1 1 calc R U . . .
C29 C 0.37911(16) 0.68963(9) 0.4593(2) 0.0243(5) Uani 1 1 d . . . . .
H29 H 0.391126 0.659728 0.512556 0.029 Uiso 1 1 calc R U . . .
C30 C 0.33492(14) 0.54716(8) 0.70240(19) 0.0162(4) Uani 1 1 d . . . . .
C31 C 0.42810(14) 0.56527(7) 0.6791(2) 0.0162(4) Uani 1 1 d . . . . .
C32 C 0.45855(17) 0.55621(9) 0.5577(2) 0.0301(5) Uani 1 1 d . . . . .
H32 H 0.421527 0.536434 0.490530 0.036 Uiso 1 1 calc R U . . .
C33 C 0.54277(18) 0.57594(11) 0.5341(2) 0.0349(6) Uani 1 1 d . . . . .
H33 H 0.563605 0.569197 0.451330 0.042 Uiso 1 1 calc R U . . .
C34 C 0.59678(15) 0.60544(9) 0.6306(2) 0.0256(5) Uani 1 1 d . . . . .
H34 H 0.654358 0.619026 0.614067 0.031 Uiso 1 1 calc R U . . .
C35 C 0.56645(16) 0.61490(9) 0.7503(2) 0.0262(5) Uani 1 1 d . . . . .
H35 H 0.603035 0.635311 0.816447 0.031 Uiso 1 1 calc R U . . .
C36 C 0.48253(15) 0.59477(9) 0.7753(2) 0.0232(5) Uani 1 1 d . . . . .
H36 H 0.462374 0.601267 0.858677 0.028 Uiso 1 1 calc R U . . .
C37 C 0.32229(14) 0.49884(8) 0.76695(19) 0.0177(4) Uani 1 1 d . . . . .
H37 H 0.262556 0.492158 0.789471 0.021 Uiso 1 1 calc R U . . .
C38 C 0.38743(15) 0.46267(8) 0.79781(19) 0.0185(4) Uani 1 1 d . . . . .
H38 H 0.448883 0.470343 0.783705 0.022 Uiso 1 1 calc R U . . .
C39 C 0.37050(15) 0.41205(8) 0.8519(2) 0.0205(4) Uani 1 1 d . . . . .
C40 C 0.29153(16) 0.40097(9) 0.9092(2) 0.0266(5) Uani 1 1 d . . . . .
H40 H 0.248872 0.427454 0.920479 0.032 Uiso 1 1 calc R U . . .
C41 C 0.27486(18) 0.35160(10) 0.9497(2) 0.0347(6) Uani 1 1 d . . . . .
H41 H 0.220100 0.344280 0.986206 0.042 Uiso 1 1 calc R U . . .
C42 C 0.3379(2) 0.31302(10) 0.9370(2) 0.0370(6) Uani 1 1 d . . . . .
H42 H 0.326581 0.279345 0.965490 0.044 Uiso 1 1 calc R U . . .
C43 C 0.4172(2) 0.32339(9) 0.8830(2) 0.0342(6) Uani 1 1 d . . . . .
H43 H 0.460827 0.296988 0.875282 0.041 Uiso 1 1 calc R U . . .
C44 C 0.43317(17) 0.37255(8) 0.8399(2) 0.0260(5) Uani 1 1 d . . . . .
H44 H 0.487442 0.379403 0.801698 0.031 Uiso 1 1 calc R U . . .

loop_
_atom_site_aniso_label
_atom_site_aniso_U_11
_atom_site_aniso_U_22
_atom_site_aniso_U_33
_atom_site_aniso_U_23
_atom_site_aniso_U_13
_atom_site_aniso_U_12
Zn 0.01536(13) 0.01295(13) 0.02500(13) 0.00244(9) 0.00949(9) -0.00001(9)
S1 0.0265(3) 0.0137(3) 0.0255(3) -0.00150(19) 0.0150(2) -0.0023(2)
S2 0.0159(3) 0.0169(3) 0.0413(3) 0.0078(2) 0.0105(2) 0.0023(2)
N1 0.0138(8) 0.0162(9) 0.0193(8) 0.0022(6) 0.0064(6) -0.0022(7)
N2 0.0176(9) 0.0161(9) 0.0196(8) 0.0019(6) 0.0077(7) -0.0039(7)
N3 0.0257(10) 0.0157(9) 0.0204(9) 0.0001(7) 0.0133(7) -0.0015(8)
N4 0.0158(9) 0.0129(8) 0.0214(8) 0.0021(6) 0.0071(7) -0.0002(7)
N5 0.0179(9) 0.0136(9) 0.0269(9) 0.0044(7) 0.0091(7) -0.0008(7)
N6 0.0165(9) 0.0177(10) 0.0402(11) 0.0101(8) 0.0088(8) 0.0028(8)
C1 0.0144(10) 0.0137(10) 0.0222(10) 0.0008(7) 0.0063(8) -0.0003(8)
C2 0.0149(10) 0.0156(10) 0.0243(10) 0.0024(8) 0.0023(8) -0.0025(8)
C3 0.0227(11) 0.0194(11) 0.0278(11) 0.0041(8) 0.0105(9) 0.0025(9)
C4 0.0279(13) 0.0231(13) 0.0396(13) 0.0094(9) 0.0135(10) -0.0009(10)
C5 0.0292(13) 0.0173(12) 0.0464(14) 0.0064(10) 0.0064(11) -0.0031(10)
C6 0.0351(14) 0.0161(11) 0.0325(12) -0.0038(9) 0.0041(10) -0.0022(10)
C7 0.0268(12) 0.0205(11) 0.0229(10) -0.0003(8) 0.0065(9) -0.0043(9)
C8 0.0105(9) 0.0212(11) 0.0183(9) 0.0017(7) 0.0036(7) -0.0014(8)
C9 0.0128(10) 0.0194(11) 0.0208(10) 0.0019(8) 0.0072(7) -0.0016(8)
C10 0.0173(10) 0.0219(11) 0.0211(10) -0.0014(8) 0.0045(8) 0.0011(9)
C11 0.0212(11) 0.0239(12) 0.0290(11) 0.0036(9) 0.0066(9) 0.0036(9)
C12 0.0226(12) 0.0170(11) 0.0365(12) -0.0022(9) 0.0086(9) -0.0012(9)
C13 0.0209(11) 0.0252(12) 0.0249(11) -0.0064(8) 0.0048(9) -0.0034(9)
C14 0.0144(10) 0.0238(11) 0.0226(10) 0.0021(8) 0.0050(8) -0.0023(9)
C15 0.0168(10) 0.0194(11) 0.0191(10) 0.0029(8) 0.0040(8) -0.0006(8)
C16 0.0169(10) 0.0188(11) 0.0215(10) 0.0018(8) 0.0039(8) -0.0010(8)
C17 0.0178(10) 0.0229(11) 0.0155(9) 0.0019(8) 0.0024(8) -0.0025(9)
C18 0.0259(12) 0.0214(11) 0.0225(10) -0.0020(8) 0.0086(9) -0.0029(9)
C19 0.0293(13) 0.0331(14) 0.0225(11) -0.0018(9) 0.0133(9) -0.0061(10)
C20 0.0316(13) 0.0318(13) 0.0221(11) 0.0076(9) 0.0068(9) -0.0086(11)
C21 0.0275(12) 0.0241(12) 0.0301(12) 0.0084(9) 0.0052(9) 0.0013(10)
C22 0.0222(11) 0.0266(12) 0.0251(11) 0.0045(9) 0.0090(9) 0.0012(9)
C23 0.0181(11) 0.0156(10) 0.0275(11) 0.0021(8) 0.0099(8) -0.0017(8)
C24 0.0234(11) 0.0157(11) 0.0276(11) 0.0016(8) 0.0099(9) -0.0032(9)
C25 0.0266(12) 0.0201(12) 0.0331(12) 0.0048(9) 0.0105(9) 0.0009(10)
C26 0.0393(14) 0.0183(12) 0.0291(12) 0.0060(9) 0.0117(10) -0.0026(10)
C27 0.0317(13) 0.0234(12) 0.0323(12) 0.0017(9) 0.0161(10) -0.0092(10)
C28 0.0243(12) 0.0267(13) 0.0337(12) 0.0029(9) 0.0112(10) -0.0028(10)
C29 0.0245(12) 0.0197(11) 0.0306(11) 0.0048(8) 0.0103(9) -0.0013(9)
C30 0.0167(10) 0.0151(10) 0.0172(9) -0.0021(7) 0.0040(7) -0.0007(8)
C31 0.0146(10) 0.0122(10) 0.0224(10) 0.0014(7) 0.0051(8) 0.0010(8)
C32 0.0256(12) 0.0379(14) 0.0290(12) -0.0159(10) 0.0109(10) -0.0089(11)
C33 0.0288(13) 0.0469(16) 0.0340(13) -0.0126(11) 0.0204(11) -0.0062(12)
C34 0.0155(11) 0.0227(12) 0.0402(13) 0.0022(9) 0.0099(9) -0.0012(9)
C35 0.0200(11) 0.0281(13) 0.0298(12) -0.0017(9) 0.0016(9) -0.0070(9)
C36 0.0231(11) 0.0302(12) 0.0170(10) 0.0000(8) 0.0057(8) -0.0047(10)
C37 0.0158(10) 0.0180(11) 0.0194(9) 0.0007(7) 0.0031(8) -0.0024(8)
C38 0.0183(10) 0.0188(11) 0.0176(9) -0.0012(7) 0.0005(8) -0.0027(8)
C39 0.0207(11) 0.0199(11) 0.0183(10) -0.0002(8) -0.0050(8) -0.0005(9)
C40 0.0247(12) 0.0274(13) 0.0260(11) 0.0078(9) -0.0008(9) -0.0019(10)
C41 0.0336(14) 0.0362(15) 0.0305(12) 0.0132(10) -0.0062(10) -0.0118(12)
C42 0.0504(17) 0.0211(13) 0.0343(13) 0.0078(10) -0.0098(12) -0.0107(12)
C43 0.0475(16) 0.0187(12) 0.0331(13) -0.0004(9) -0.0039(11) 0.0033(11)
C44 0.0292(13) 0.0191(12) 0.0276(11) -0.0006(8) -0.0022(9) 0.0004(10)

loop_
_atom_type_symbol
_atom_type_description
_atom_type_scat_dispersion_real
_atom_type_scat_dispersion_imag
_atom_type_scat_source
C C 0.0033 0.0016 'International Tables Vol C Tables 4.2.6.8 and 6.1.1.4'
H H 0.0000 0.0000 'International Tables Vol C Tables 4.2.6.8 and 6.1.1.4'
N N 0.0061 0.0033 'International Tables Vol C Tables 4.2.6.8 and 6.1.1.4'
S S 0.1246 0.1234 'International Tables Vol C Tables 4.2.6.8 and 6.1.1.4'
Zn Zn 0.2839 1.4301 'International Tables Vol C Tables 4.2.6.8 and 6.1.1.4'

loop_
_geom_angle_atom_site_label_1
_geom_angle_atom_site_label_2
_geom_angle_atom_site_label_3
_geom_angle
_geom_angle_site_symmetry_1
_geom_angle_site_symmetry_3
N4 Zn N1 104.64(7) . .
N4 Zn S2 86.98(5) . .
N1 Zn S2 129.24(5) . .
N4 Zn S1 122.55(5) . .
N1 Zn S1 86.63(5) . .
S2 Zn S1 128.35(2) . .
C1 S1 Zn 93.23(7) . .
C23 S2 Zn 92.75(7) . .
C8 N1 N2 116.67(17) . .
C8 N1 Zn 124.73(14) . .
N2 N1 Zn 117.13(12) . .
C1 N2 N1 114.86(16) . .
C1 N3 C2 131.02(18) . .
C1 N3 H3N 115.5(16) . .
C2 N3 H3N 113.4(16) . .
C30 N4 N5 114.48(17) . .
C30 N4 Zn 128.33(14) . .
N5 N4 Zn 116.94(13) . .
C23 N5 N4 114.49(17) . .
C23 N6 C24 131.13(19) . .
C23 N6 H6N 114.4(17) . .
C24 N6 H6N 114.1(17) . .
N2 C1 N3 119.22(18) . .
N2 C1 S1 127.99(15) . .
N3 C1 S1 112.74(14) . .
C7 C2 C3 119.08(19) . .
C7 C2 N3 124.55(19) . .
C3 C2 N3 116.36(19) . .
C4 C3 C2 120.4(2) . .
C4 C3 H3 119.8 . .
C2 C3 H3 119.8 . .
C3 C4 C5 120.8(2) . .
C3 C4 H4 119.6 . .
C5 C4 H4 119.6 . .
C6 C5 C4 118.7(2) . .
C6 C5 H5 120.6 . .
C4 C5 H5 120.6 . .
C5 C6 C7 121.6(2) . .
C5 C6 H6 119.2 . .
C7 C6 H6 119.2 . .
C6 C7 C2 119.4(2) . .
C6 C7 H7 120.3 . .
C2 C7 H7 120.3 . .
N1 C8 C15 115.53(18) . .
N1 C8 C9 124.24(18) . .
C15 C8 C9 120.18(17) . .
C14 C9 C10 118.6(2) . .
C14 C9 C8 120.51(18) . .
C10 C9 C8 120.82(18) . .
C11 C10 C9 120.5(2) . .
C11 C10 H10 119.7 . .
C9 C10 H10 119.7 . .
C12 C11 C10 120.3(2) . .
C12 C11 H11 119.9 . .
C10 C11 H11 119.9 . .
C11 C12 C13 119.6(2) . .
C11 C12 H12 120.2 . .
C13 C12 H12 120.2 . .
C14 C13 C12 120.3(2) . .
C14 C13 H13 119.9 . .
C12 C13 H13 119.9 . .
C13 C14 C9 120.6(2) . .
C13 C14 H14 119.7 . .
C9 C14 H14 119.7 . .
C16 C15 C8 124.1(2) . .
C16 C15 H15 118.0 . .
C8 C15 H15 118.0 . .
C15 C16 C17 126.2(2) . .
C15 C16 H16 116.9 . .
C17 C16 H16 116.9 . .
C18 C17 C22 118.38(19) . .
C18 C17 C16 118.3(2) . .
C22 C17 C16 123.27(19) . .
C19 C18 C17 120.7(2) . .
C19 C18 H18 119.6 . .
C17 C18 H18 119.6 . .
C20 C19 C18 120.0(2) . .
C20 C19 H19 120.0 . .
C18 C19 H19 120.0 . .
C21 C20 C19 119.9(2) . .
C21 C20 H20 120.0 . .
C19 C20 H20 120.0 . .
C20 C21 C22 120.3(2) . .
C20 C21 H21 119.9 . .
C22 C21 H21 119.9 . .
C21 C22 C17 120.7(2) . .
C21 C22 H22 119.6 . .
C17 C22 H22 119.6 . .
N5 C23 N6 117.91(19) . .
N5 C23 S2 128.41(16) . .
N6 C23 S2 113.67(15) . .
C29 C24 C25 119.3(2) . .
C29 C24 N6 124.63(19) . .
C25 C24 N6 116.0(2) . .
C26 C25 C24 120.5(2) . .
C26 C25 H25 119.7 . .
C24 C25 H25 119.7 . .
C25 C26 C27 120.3(2) . .
C25 C26 H26 119.8 . .
C27 C26 H26 119.8 . .
C26 C27 C28 119.3(2) . .
C26 C27 H27 120.4 . .
C28 C27 H27 120.4 . .
C29 C28 C27 121.4(2) . .
C29 C28 H28 119.3 . .
C27 C28 H28 119.3 . .
C28 C29 C24 119.2(2) . .
C28 C29 H29 120.4 . .
C24 C29 H29 120.4 . .
N4 C30 C37 117.18(18) . .
N4 C30 C31 120.64(18) . .
C37 C30 C31 122.16(18) . .
C36 C31 C32 119.1(2) . .
C36 C31 C30 120.02(18) . .
C32 C31 C30 120.74(18) . .
C33 C32 C31 120.2(2) . .
C33 C32 H32 119.9 . .
C31 C32 H32 119.9 . .
C32 C33 C34 120.4(2) . .
C32 C33 H33 119.8 . .
C34 C33 H33 119.8 . .
C35 C34 C33 119.5(2) . .
C35 C34 H34 120.2 . .
C33 C34 H34 120.2 . .
C34 C35 C36 120.4(2) . .
C34 C35 H35 119.8 . .
C36 C35 H35 119.8 . .
C31 C36 C35 120.4(2) . .
C31 C36 H36 119.8 . .
C35 C36 H36 119.8 . .
C38 C37 C30 125.8(2) . .
C38 C37 H37 117.1 . .
C30 C37 H37 117.1 . .
C37 C38 C39 124.7(2) . .
C37 C38 H38 117.7 . .
C39 C38 H38 117.7 . .
C40 C39 C44 118.3(2) . .
C40 C39 C38 122.6(2) . .
C44 C39 C38 119.0(2) . .
C41 C40 C39 120.6(2) . .
C41 C40 H40 119.7 . .
C39 C40 H40 119.7 . .
C42 C41 C40 120.1(3) . .
C42 C41 H41 119.9 . .
C40 C41 H41 119.9 . .
C43 C42 C41 120.2(2) . .
C43 C42 H42 119.9 . .
C41 C42 H42 119.9 . .
C42 C43 C44 119.8(2) . .
C42 C43 H43 120.1 . .
C44 C43 H43 120.1 . .
C43 C44 C39 120.9(2) . .
C43 C44 H44 119.5 . .
C39 C44 H44 119.5 . .

loop_
_geom_bond_atom_site_label_1
_geom_bond_atom_site_label_2
_geom_bond_distance
_geom_bond_site_symmetry_2
Zn N4 2.0598(17) .
Zn N1 2.0603(17) .
Zn S2 2.2611(6) .
Zn S1 2.2720(5) .
S1 C1 1.759(2) .
S2 C23 1.758(2) .
N1 C8 1.311(3) .
N1 N2 1.390(2) .
N2 C1 1.304(3) .
N3 C1 1.372(3) .
N3 C2 1.407(3) .
N3 H3N 0.873(10) .
N4 C30 1.310(3) .
N4 N5 1.381(2) .
N5 C23 1.309(3) .
N6 C23 1.370(3) .
N6 C24 1.417(3) .
N6 H6N 0.878(10) .
C2 C7 1.396(3) .
C2 C3 1.398(3) .
C3 C4 1.381(3) .
C3 H3 0.9500 .
C4 C5 1.385(3) .
C4 H4 0.9500 .
C5 C6 1.381(3) .
C5 H5 0.9500 .
C6 C7 1.389(3) .
C6 H6 0.9500 .
C7 H7 0.9500 .
C8 C15 1.461(3) .
C8 C9 1.485(3) .
C9 C14 1.396(3) .
C9 C10 1.401(3) .
C10 C11 1.386(3) .
C10 H10 0.9500 .
C11 C12 1.387(3) .
C11 H11 0.9500 .
C12 C13 1.389(3) .
C12 H12 0.9500 .
C13 C14 1.387(3) .
C13 H13 0.9500 .
C14 H14 0.9500 .
C15 C16 1.339(3) .
C15 H15 0.9500 .
C16 C17 1.463(3) .
C16 H16 0.9500 .
C17 C18 1.398(3) .
C17 C22 1.397(3) .
C18 C19 1.389(3) .
C18 H18 0.9500 .
C19 C20 1.387(3) .
C19 H19 0.9500 .
C20 C21 1.381(3) .
C20 H20 0.9500 .
C21 C22 1.388(3) .
C21 H21 0.9500 .
C22 H22 0.9500 .
C24 C29 1.391(3) .
C24 C25 1.398(3) .
C25 C26 1.382(3) .
C25 H25 0.9500 .
C26 C27 1.379(3) .
C26 H26 0.9500 .
C27 C28 1.384(3) .
C27 H27 0.9500 .
C28 C29 1.389(3) .
C28 H28 0.9500 .
C29 H29 0.9500 .
C30 C37 1.448(3) .
C30 C31 1.491(3) .
C31 C36 1.387(3) .
C31 C32 1.389(3) .
C32 C33 1.386(3) .
C32 H32 0.9500 .
C33 C34 1.386(3) .
C33 H33 0.9500 .
C34 C35 1.374(3) .
C34 H34 0.9500 .
C35 C36 1.391(3) .
C35 H35 0.9500 .
C36 H36 0.9500 .
C37 C38 1.342(3) .
C37 H37 0.9500 .
C38 C39 1.469(3) .
C38 H38 0.9500 .
C39 C40 1.398(3) .
C39 C44 1.397(3) .
C40 C41 1.388(3) .
C40 H40 0.9500 .
C41 C42 1.385(4) .
C41 H41 0.9500 .
C42 C43 1.381(4) .
C42 H42 0.9500 .
C43 C44 1.390(3) .
C43 H43 0.9500 .
C44 H44 0.9500 .
